data_1562347
loop_
_publ_author_name
'Sadorn, Karoon'
'Saepua, Siriporn'
'Boonyuen, Nattawut'
'Choowong, Wilunda'
'Rachtawee, Pranee'
'Pittayakhajonwut, Pattama'

_publ_section_title
;
 Bioactive Dimeric Tetrahydroxanthones with 2,2'- and 4,4'-Axial Linkages
 from the Entomopathogenic Fungus <i>Aschersonia confluens</i>.
;
_journal_issue 4
_journal_name_full 'Journal of natural products'
_journal_page_first 1149
_journal_page_last 1162
_journal_paper_doi 10.1021/acs.jnatprod.0c01212
_journal_volume 84
_journal_year 2021
_chemical_absolute_configuration unk
_chemical_formula_moiety 'C32 H34 O10, 2(C H4 O)'
_chemical_formula_sum 'C34 H42 O12'
_chemical_formula_weight 642.67
_chemical_name_systematic NATPP0083
_space_group_crystal_system monoclinic
_space_group_IT_number 5
_space_group_name_Hall 'C 2y'
_space_group_name_H-M_alt 'C 1 2 1'
_atom_sites_solution_hydrogens geom
_audit_creation_date 2020-10-20
_audit_creation_method
;
Olex2 1.3
(compiled 2020.07.31 svn.rc2a77460 for OlexSys, GUI svn.r6145)
;
_cell_angle_alpha 90
_cell_angle_beta 94.898(5)
_cell_angle_gamma 90
_cell_formula_units_Z 2
_cell_length_a 24.152(4)
_cell_length_b 9.2708(16)
_cell_length_c 6.9096(11)
_cell_measurement_reflns_used 9870
_cell_measurement_temperature 100
_cell_measurement_theta_max 72.61
_cell_measurement_theta_min 3.67
_cell_volume 1541.5(4)
_computing_cell_refinement 'SAINT V8.40A (Bruker, 2019)'
_computing_data_reduction 'SAINT V8.40A (Bruker, 2019)'
_computing_molecular_graphics 'Olex2 1.3 (Dolomanov et al., 2009)'
_computing_publication_material 'Olex2 1.3 (Dolomanov et al., 2009)'
_computing_structure_refinement 'XL  (Sheldrick, 2008)'
_computing_structure_solution 'SHELXT 2014/5 (Sheldrick, 2014)'
_diffrn_ambient_temperature 100
_diffrn_detector 'PHOTON 100 CMOS DETECTOR'
_diffrn_detector_area_resol_mean 10.4167
_diffrn_detector_type 'PHOTON 100 CMOS'
_diffrn_measured_fraction_theta_full 0.960
_diffrn_measured_fraction_theta_max 0.958
_diffrn_measurement_device '\k-Geometry Diffractometer'
_diffrn_measurement_device_type 'BRUKER D8 VENTURE'
_diffrn_measurement_method '\w and \f scans'
_diffrn_radiation_collimation '0.6 mm'
_diffrn_radiation_monochromator graphite
_diffrn_radiation_probe x-ray
_diffrn_radiation_type CuK\a
_diffrn_radiation_wavelength 1.54178
_diffrn_radiation_xray_symbol K-L~3~
_diffrn_reflns_av_R_equivalents 0.0327
_diffrn_reflns_av_unetI/netI 0.0202
_diffrn_reflns_Laue_measured_fraction_full 0.960
_diffrn_reflns_Laue_measured_fraction_max 0.958
_diffrn_reflns_limit_h_max 29
_diffrn_reflns_limit_h_min -29
_diffrn_reflns_limit_k_max 11
_diffrn_reflns_limit_k_min -11
_diffrn_reflns_limit_l_max 8
_diffrn_reflns_limit_l_min -8
_diffrn_reflns_number 22423
_diffrn_reflns_point_group_measured_fraction_full 0.955
_diffrn_reflns_point_group_measured_fraction_max 0.953
_diffrn_reflns_theta_full 67.679
_diffrn_reflns_theta_max 70.066
_diffrn_reflns_theta_min 3.674
_diffrn_source 'X-ray tube'
_diffrn_source_current 50.0
_diffrn_source_power 2.5
_diffrn_source_target Cu
_diffrn_source_type 'Micro focus tube'
_diffrn_source_voltage 50.0
_diffrn_standards_number 0
_exptl_absorpt_coefficient_mu 0.873
_exptl_absorpt_correction_T_max 0.7536
_exptl_absorpt_correction_T_min 0.6672
_exptl_absorpt_correction_type none
_exptl_absorpt_process_details
;
SADABS-2016/2 (Bruker,2016/2) was used for absorption correction.
wR2(int) was 0.1075 before and 0.0555 after correction.
The Ratio of minimum to maximum transmission is 0.8854.
The \l/2 correction factor is Not present.
;
_exptl_crystal_colour 'clear light yellow'
_exptl_crystal_colour_lustre clear
_exptl_crystal_colour_modifier light
_exptl_crystal_colour_primary yellow
_exptl_crystal_density_diffrn 1.385
_exptl_crystal_description plate
_exptl_crystal_F_000 684
_exptl_crystal_size_max 0.05
_exptl_crystal_size_mid 0.05
_exptl_crystal_size_min 0.01
_refine_diff_density_max 0.366
_refine_diff_density_min -0.232
_refine_diff_density_rms 0.047
_refine_ls_abs_structure_details
;
 Flack x determined using 1276 quotients [(I+)-(I-)]/[(I+)+(I-)]
 (Parsons, Flack and Wagner, Acta Cryst. B69 (2013) 249-259).
;
_refine_ls_abs_structure_Flack 0.04(4)
_refine_ls_extinction_method none
_refine_ls_goodness_of_fit_ref 1.140
_refine_ls_hydrogen_treatment constr
_refine_ls_matrix_type full
_refine_ls_number_parameters 215
_refine_ls_number_reflns 2800
_refine_ls_number_restraints 1
_refine_ls_restrained_S_all 1.140
_refine_ls_R_factor_all 0.0310
_refine_ls_R_factor_gt 0.0308
_refine_ls_shift/su_max 0.000
_refine_ls_shift/su_mean 0.000
_refine_ls_structure_factor_coef Fsqd
_refine_ls_weighting_details 'w=1/[\s^2^(Fo^2^)+(0.0543P)^2^+0.7499P] where P=(Fo^2^+2Fc^2^)/3'
_refine_ls_weighting_scheme calc
_refine_ls_wR_factor_gt 0.0924
_refine_ls_wR_factor_ref 0.0926
_reflns_Friedel_coverage 0.865
_reflns_Friedel_fraction_full 0.949
_reflns_Friedel_fraction_max 0.947
_reflns_number_gt 2773
_reflns_number_total 2800
_reflns_threshold_expression 'I > 2\s(I)'
_cod_data_source_file np0c01212_si_002.cif
_cod_data_source_block natpp0083_lt2_0m_a
_cod_original_cell_volume 1541.4(4)
_cod_database_code 1562347
_shelx_shelxl_version_number 2018/3
_shelx_space_group_comment
;
The symmetry employed for this shelxl refinement is uniquely defined
by the following loop, which should always be used as a source of
symmetry information in preference to the above space-group names.
They are only intended as comments.
;
_shelx_estimated_absorpt_t_max 0.991
_shelx_estimated_absorpt_t_min 0.958
_olex2_refinement_description
;
1. Fixed Uiso
 At 1.2 times of:
  All C(H) groups, All C(H,H) groups
 At 1.5 times of:
  All C(H,H,H) groups, All O(H) groups
2.a Ternary CH refined with riding coordinates:
 C5(H5), C6(H6)
2.b Secondary CH2 refined with riding coordinates:
 C7(H7A,H7B)
2.c Aromatic/amide H refined with riding coordinates:
 C4(H4A), C8(H8)
2.d Idealised Me refined as rotating group:
 C11(H11A,H11B,H11C), C12(H12A,H12B,H12C), C13(H13A,H13B,H13C), C14(H14A,H14B,
 H14C)
2.e Idealised tetrahedral OH refined as rotating group:
 O1(H1), O4(H4), O006(H006)
;
_olex2_submission_original_sample_id NATPP0083
_olex2_submission_special_instructions 'No special instructions were received'

loop_
_space_group_symop_operation_xyz
'x, y, z'
'-x, y, -z'
'x+1/2, y+1/2, z'
'-x+1/2, y+1/2, -z'

loop_
_atom_site_label
_atom_site_type_symbol
_atom_site_fract_x
_atom_site_fract_y
_atom_site_fract_z
_atom_site_U_iso_or_equiv
_atom_site_adp_type
_atom_site_occupancy
_atom_site_site_symmetry_order
_atom_site_calc_flag
_atom_site_refinement_flags_posn
_atom_site_refinement_flags_adp
_atom_site_refinement_flags_occupancy
_atom_site_disorder_assembly
_atom_site_disorder_group
O1 O 0.51879(7) 0.4263(2) 0.8083(2) 0.0261(4) Uani 1 1 d . . . . .
H1 H 0.537288 0.387662 0.902972 0.039 Uiso 1 1 calc R U . . .
O2 O 0.60434(7) 0.3755(2) 1.0478(2) 0.0294(4) Uani 1 1 d . . . . .
O3 O 0.86788(7) 0.4766(2) 1.0502(3) 0.0285(4) Uani 1 1 d . . . . .
O4 O 0.81760(6) 0.4751(2) 0.6715(2) 0.0251(4) Uani 1 1 d . . . . .
H4 H 0.843336 0.536260 0.678203 0.038 Uiso 1 1 calc R U . . .
O5 O 0.70354(6) 0.5438(2) 0.6500(2) 0.0208(4) Uani 1 1 d . . . . .
C1 C 0.55358(9) 0.4885(3) 0.6912(3) 0.0206(5) Uani 1 1 d . . . . .
C2 C 0.53088(9) 0.5594(3) 0.5240(3) 0.0202(5) Uani 1 1 d . . . . .
C3 C 0.56786(10) 0.6272(3) 0.4064(3) 0.0198(5) Uani 1 1 d . . . . .
C4 C 0.62547(10) 0.6189(3) 0.4505(4) 0.0212(5) Uani 1 1 d . . . . .
H4A H 0.649724 0.664182 0.367867 0.025 Uiso 1 1 calc R U . . .
C4A C 0.64728(9) 0.5451(3) 0.6135(3) 0.0189(5) Uani 1 1 d . . . . .
C5 C 0.78705(9) 0.4877(3) 0.8368(3) 0.0207(5) Uani 1 1 d . . . . .
H5 H 0.784935 0.592050 0.872157 0.025 Uiso 1 1 calc R U . . .
C6 C 0.81587(9) 0.4058(3) 1.0095(3) 0.0215(5) Uani 1 1 d . . . . .
H6 H 0.822680 0.304143 0.969340 0.026 Uiso 1 1 calc R U . . .
C7 C 0.78207(10) 0.4043(3) 1.1884(3) 0.0233(5) Uani 1 1 d . . . . .
H7A H 0.791919 0.316747 1.265891 0.028 Uiso 1 1 calc R U . . .
H7B H 0.792653 0.489160 1.270215 0.028 Uiso 1 1 calc R U . . .
C8 C 0.72087(10) 0.4064(3) 1.1391(3) 0.0223(5) Uani 1 1 d . . . . .
H8 H 0.697759 0.396537 1.242843 0.027 Uiso 1 1 calc R U . . .
C8A C 0.69588(10) 0.4213(3) 0.9595(3) 0.0204(5) Uani 1 1 d . . . . .
C9 C 0.63485(10) 0.4215(3) 0.9239(3) 0.0218(5) Uani 1 1 d . . . . .
C9A C 0.61171(10) 0.4812(3) 0.7408(3) 0.0203(5) Uani 1 1 d . . . . .
C10A C 0.72823(9) 0.4327(3) 0.7814(3) 0.0196(5) Uani 1 1 d . . . . .
C11 C 0.54741(10) 0.7105(3) 0.2271(4) 0.0255(5) Uani 1 1 d . . . . .
H11A H 0.573510 0.788654 0.205593 0.038 Uiso 1 1 calc R U . . .
H11B H 0.510721 0.751243 0.244371 0.038 Uiso 1 1 calc R U . . .
H11C H 0.544706 0.645703 0.114576 0.038 Uiso 1 1 calc R U . . .
C12 C 0.72701(10) 0.2896(3) 0.6730(4) 0.0228(5) Uani 1 1 d . . . . .
H12A H 0.688442 0.263779 0.632006 0.034 Uiso 1 1 calc R U . . .
H12B H 0.743761 0.214372 0.758664 0.034 Uiso 1 1 calc R U . . .
H12C H 0.748051 0.298704 0.558407 0.034 Uiso 1 1 calc R U . . .
C13 C 0.90301(10) 0.4091(4) 1.2006(4) 0.0330(6) Uani 1 1 d . . . . .
H13A H 0.906556 0.306234 1.171492 0.050 Uiso 1 1 calc R U . . .
H13B H 0.886768 0.420474 1.324957 0.050 Uiso 1 1 calc R U . . .
H13C H 0.939811 0.454337 1.208674 0.050 Uiso 1 1 calc R U . . .
O006 O 0.89566(8) 0.6847(2) 0.6432(3) 0.0377(5) Uani 1 1 d . . . . .
H006 H 0.889603 0.747882 0.725937 0.057 Uiso 1 1 calc R U . . .
C14 C 0.94895(14) 0.6200(4) 0.6929(7) 0.0566(10) Uani 1 1 d . . . . .
H14A H 0.952746 0.533436 0.613778 0.085 Uiso 1 1 calc R U . . .
H14B H 0.952220 0.593542 0.830729 0.085 Uiso 1 1 calc R U . . .
H14C H 0.978301 0.688941 0.668193 0.085 Uiso 1 1 calc R U . . .

loop_
_atom_site_aniso_label
_atom_site_aniso_U_11
_atom_site_aniso_U_22
_atom_site_aniso_U_33
_atom_site_aniso_U_23
_atom_site_aniso_U_13
_atom_site_aniso_U_12
O1 0.0173(7) 0.0378(10) 0.0233(8) 0.0091(8) 0.0024(6) 0.0014(7)
O2 0.0222(8) 0.0430(12) 0.0235(9) 0.0113(8) 0.0044(7) 0.0039(8)
O3 0.0188(8) 0.0383(10) 0.0266(9) 0.0068(9) -0.0079(7) -0.0019(8)
O4 0.0176(7) 0.0365(10) 0.0210(8) 0.0007(8) 0.0009(6) -0.0021(7)
O5 0.0138(7) 0.0271(8) 0.0209(8) 0.0053(7) -0.0017(6) 0.0004(6)
C1 0.0165(10) 0.0251(12) 0.0202(11) -0.0007(10) 0.0022(9) -0.0014(9)
C2 0.0172(12) 0.0242(12) 0.0188(11) -0.0006(10) -0.0018(9) 0.0019(9)
C3 0.0179(10) 0.0236(12) 0.0172(11) -0.0005(9) -0.0027(8) 0.0020(9)
C4 0.0186(10) 0.0257(12) 0.0190(11) 0.0009(10) 0.0002(9) -0.0014(9)
C4A 0.0136(10) 0.0226(11) 0.0200(11) -0.0016(10) -0.0011(8) 0.0003(9)
C5 0.0167(10) 0.0260(12) 0.0193(11) 0.0007(10) -0.0001(9) 0.0007(9)
C6 0.0165(10) 0.0265(12) 0.0207(11) -0.0003(10) -0.0028(9) 0.0021(9)
C7 0.0240(12) 0.0273(12) 0.0178(11) -0.0003(10) -0.0038(9) 0.0053(10)
C8 0.0215(11) 0.0261(12) 0.0194(11) 0.0015(10) 0.0021(9) 0.0051(10)
C8A 0.0207(11) 0.0206(11) 0.0195(11) -0.0007(10) 0.0005(9) 0.0027(10)
C9 0.0214(11) 0.0240(12) 0.0200(11) 0.0009(11) 0.0017(9) 0.0021(10)
C9A 0.0188(10) 0.0235(11) 0.0181(11) -0.0005(10) -0.0010(8) 0.0012(10)
C10A 0.0174(10) 0.0251(12) 0.0158(10) 0.0030(9) -0.0029(8) 0.0014(9)
C11 0.0193(11) 0.0315(13) 0.0248(12) 0.0077(11) -0.0033(9) -0.0007(10)
C12 0.0193(10) 0.0281(13) 0.0205(11) -0.0003(10) -0.0012(9) 0.0022(9)
C13 0.0212(12) 0.0469(16) 0.0289(13) 0.0059(13) -0.0092(10) 0.0022(12)
O006 0.0417(11) 0.0410(12) 0.0306(10) -0.0107(9) 0.0046(8) -0.0090(9)
C14 0.0403(17) 0.056(2) 0.074(3) -0.022(2) 0.0120(17) -0.0052(16)

loop_
_atom_type_symbol
_atom_type_description
_atom_type_scat_dispersion_real
_atom_type_scat_dispersion_imag
_atom_type_scat_source
C C 0.0181 0.0091 'International Tables Vol C Tables 4.2.6.8 and 6.1.1.4'
H H 0.0000 0.0000 'International Tables Vol C Tables 4.2.6.8 and 6.1.1.4'
O O 0.0492 0.0322 'International Tables Vol C Tables 4.2.6.8 and 6.1.1.4'

loop_
_geom_angle_atom_site_label_1
_geom_angle_atom_site_label_2
_geom_angle_atom_site_label_3
_geom_angle
_geom_angle_site_symmetry_1
_geom_angle_site_symmetry_3
_geom_angle_publ_flag
C1 O1 H1 109.5 . . ?
C6 O3 C13 113.7(2) . . ?
C5 O4 H4 109.5 . . ?
C4A O5 C10A 117.89(18) . . ?
O1 C1 C2 118.5(2) . . ?
O1 C1 C9A 119.3(2) . . ?
C2 C1 C9A 122.2(2) . . ?
C1 C2 C2 119.6(2) . 2_656 ?
C1 C2 C3 117.6(2) . . ?
C3 C2 C2 122.7(2) . 2_656 ?
C2 C3 C11 121.6(2) . . ?
C4 C3 C2 121.2(2) . . ?
C4 C3 C11 117.2(2) . . ?
C3 C4 H4A 119.8 . . ?
C4A C4 C3 120.4(2) . . ?
C4A C4 H4A 119.8 . . ?
O5 C4A C4 117.4(2) . . ?
O5 C4A C9A 122.2(2) . . ?
C4 C4A C9A 120.4(2) . . ?
O4 C5 H5 108.6 . . ?
O4 C5 C6 110.74(19) . . ?
O4 C5 C10A 107.94(18) . . ?
C6 C5 H5 108.6 . . ?
C10A C5 H5 108.6 . . ?
C10A C5 C6 112.38(19) . . ?
O3 C6 C5 105.07(19) . . ?
O3 C6 H6 109.0 . . ?
O3 C6 C7 111.43(19) . . ?
C5 C6 H6 109.0 . . ?
C5 C6 C7 113.19(19) . . ?
C7 C6 H6 109.0 . . ?
C6 C7 H7A 108.8 . . ?
C6 C7 H7B 108.8 . . ?
H7A C7 H7B 107.7 . . ?
C8 C7 C6 113.63(19) . . ?
C8 C7 H7A 108.8 . . ?
C8 C7 H7B 108.8 . . ?
C7 C8 H8 117.5 . . ?
C8A C8 C7 125.0(2) . . ?
C8A C8 H8 117.5 . . ?
C8 C8A C9 121.3(2) . . ?
C8 C8A C10A 122.4(2) . . ?
C9 C8A C10A 116.21(19) . . ?
O2 C9 C8A 121.6(2) . . ?
O2 C9 C9A 121.5(2) . . ?
C9A C9 C8A 116.9(2) . . ?
C1 C9A C9 122.0(2) . . ?
C4A C9A C1 118.2(2) . . ?
C4A C9A C9 119.6(2) . . ?
O5 C10A C5 103.96(19) . . ?
O5 C10A C8A 109.96(18) . . ?
O5 C10A C12 108.50(18) . . ?
C8A C10A C5 110.68(19) . . ?
C8A C10A C12 110.4(2) . . ?
C12 C10A C5 113.12(19) . . ?
C3 C11 H11A 109.5 . . ?
C3 C11 H11B 109.5 . . ?
C3 C11 H11C 109.5 . . ?
H11A C11 H11B 109.5 . . ?
H11A C11 H11C 109.5 . . ?
H11B C11 H11C 109.5 . . ?
C10A C12 H12A 109.5 . . ?
C10A C12 H12B 109.5 . . ?
C10A C12 H12C 109.5 . . ?
H12A C12 H12B 109.5 . . ?
H12A C12 H12C 109.5 . . ?
H12B C12 H12C 109.5 . . ?
O3 C13 H13A 109.5 . . ?
O3 C13 H13B 109.5 . . ?
O3 C13 H13C 109.5 . . ?
H13A C13 H13B 109.5 . . ?
H13A C13 H13C 109.5 . . ?
H13B C13 H13C 109.5 . . ?
C14 O006 H006 109.5 . . ?
O006 C14 H14A 109.5 . . ?
O006 C14 H14B 109.5 . . ?
O006 C14 H14C 109.5 . . ?
H14A C14 H14B 109.5 . . ?
H14A C14 H14C 109.5 . . ?
H14B C14 H14C 109.5 . . ?

loop_
_geom_bond_atom_site_label_1
_geom_bond_atom_site_label_2
_geom_bond_distance
_geom_bond_site_symmetry_2
_geom_bond_publ_flag
O1 H1 0.8400 . ?
O1 C1 1.345(3) . ?
O2 C9 1.251(3) . ?
O3 C6 1.424(3) . ?
O3 C13 1.428(3) . ?
O4 H4 0.8400 . ?
O4 C5 1.416(3) . ?
O5 C4A 1.361(3) . ?
O5 C10A 1.466(3) . ?
C1 C2 1.400(3) . ?
C1 C9A 1.418(3) . ?
C2 C2 1.500(4) 2_656 ?
C2 C3 1.406(3) . ?
C3 C4 1.401(3) . ?
C3 C11 1.507(3) . ?
C4 H4A 0.9500 . ?
C4 C4A 1.383(3) . ?
C4A C9A 1.411(3) . ?
C5 H5 1.0000 . ?
C5 C6 1.531(3) . ?
C5 C10A 1.527(3) . ?
C6 H6 1.0000 . ?
C6 C7 1.538(3) . ?
C7 H7A 0.9900 . ?
C7 H7B 0.9900 . ?
C7 C8 1.489(3) . ?
C8 H8 0.9500 . ?
C8 C8A 1.339(3) . ?
C8A C9 1.474(3) . ?
C8A C10A 1.517(3) . ?
C9 C9A 1.448(3) . ?
C10A C12 1.523(3) . ?
C11 H11A 0.9800 . ?
C11 H11B 0.9800 . ?
C11 H11C 0.9800 . ?
C12 H12A 0.9800 . ?
C12 H12B 0.9800 . ?
C12 H12C 0.9800 . ?
C13 H13A 0.9800 . ?
C13 H13B 0.9800 . ?
C13 H13C 0.9800 . ?
O006 H006 0.8400 . ?
O006 C14 1.435(4) . ?
C14 H14A 0.9800 . ?
C14 H14B 0.9800 . ?
C14 H14C 0.9800 . ?

loop_
_geom_torsion_atom_site_label_1
_geom_torsion_atom_site_label_2
_geom_torsion_atom_site_label_3
_geom_torsion_atom_site_label_4
_geom_torsion
_geom_torsion_site_symmetry_1
_geom_torsion_site_symmetry_2
_geom_torsion_site_symmetry_3
_geom_torsion_site_symmetry_4
_geom_torsion_publ_flag
O1 C1 C2 C2 -2.3(3) . . . 2_656 ?
O1 C1 C2 C3 178.3(2) . . . . ?
O1 C1 C9A C4A 178.8(2) . . . . ?
O1 C1 C9A C9 -6.4(4) . . . . ?
O2 C9 C9A C1 -1.1(4) . . . . ?
O2 C9 C9A C4A 173.6(2) . . . . ?
O3 C6 C7 C8 149.5(2) . . . . ?
O4 C5 C6 O3 63.3(2) . . . . ?
O4 C5 C6 C7 -174.9(2) . . . . ?
O4 C5 C10A O5 -70.8(2) . . . . ?
O4 C5 C10A C8A 171.15(19) . . . . ?
O4 C5 C10A C12 46.7(3) . . . . ?
O5 C4A C9A C1 179.7(2) . . . . ?
O5 C4A C9A C9 4.8(4) . . . . ?
C1 C2 C3 C4 2.7(4) . . . . ?
C1 C2 C3 C11 -178.0(2) . . . . ?
C2 C1 C9A C4A -1.5(4) . . . . ?
C2 C1 C9A C9 173.2(2) . . . . ?
C2 C2 C3 C4 -176.7(2) 2_656 . . . ?
C2 C2 C3 C11 2.6(3) 2_656 . . . ?
C2 C3 C4 C4A -1.0(4) . . . . ?
C3 C4 C4A O5 -178.6(2) . . . . ?
C3 C4 C4A C9A -2.0(4) . . . . ?
C4 C4A C9A C1 3.2(4) . . . . ?
C4 C4A C9A C9 -171.7(2) . . . . ?
C4A O5 C10A C5 -163.79(18) . . . . ?
C4A O5 C10A C8A -45.3(3) . . . . ?
C4A O5 C10A C12 75.6(2) . . . . ?
C5 C6 C7 C8 31.3(3) . . . . ?
C6 C5 C10A O5 166.77(17) . . . . ?
C6 C5 C10A C8A 48.7(3) . . . . ?
C6 C5 C10A C12 -75.7(2) . . . . ?
C6 C7 C8 C8A -5.7(4) . . . . ?
C7 C8 C8A C9 179.7(2) . . . . ?
C7 C8 C8A C10A 2.2(4) . . . . ?
C8 C8A C9 O2 -16.8(4) . . . . ?
C8 C8A C9 C9A 161.5(2) . . . . ?
C8 C8A C10A O5 -138.1(2) . . . . ?
C8 C8A C10A C5 -23.8(3) . . . . ?
C8 C8A C10A C12 102.3(3) . . . . ?
C8A C9 C9A C1 -179.4(2) . . . . ?
C8A C9 C9A C4A -4.7(4) . . . . ?
C9 C8A C10A O5 44.3(3) . . . . ?
C9 C8A C10A C5 158.6(2) . . . . ?
C9 C8A C10A C12 -75.4(3) . . . . ?
C9A C1 C2 C2 178.07(19) . . . 2_656 ?
C9A C1 C2 C3 -1.4(4) . . . . ?
C10A O5 C4A C4 -161.3(2) . . . . ?
C10A O5 C4A C9A 22.1(3) . . . . ?
C10A C5 C6 O3 -175.93(18) . . . . ?
C10A C5 C6 C7 -54.1(3) . . . . ?
C10A C8A C9 O2 160.9(2) . . . . ?
C10A C8A C9 C9A -20.8(3) . . . . ?
C11 C3 C4 C4A 179.6(2) . . . . ?
C13 O3 C6 C5 -176.0(2) . . . . ?
C13 O3 C6 C7 61.1(3) . . . . ?
